data_4004073
loop_
_publ_author_name
'Huang, Xianhui'
'Shangguan, Zhichun'
'Zhang, Zhao-Yang'
'Yu, Chunyang'
'He, Yixin'
'Fang, Dong'
'Sun, Wenjin'
'Li, Yan-Chun'
'Yuan, Chenrui'
'Wu, Si'
'Li, Tao'

_publ_section_title
;
 Visible-Light-Induced Reversible Photochemical Crystal--Liquid
 Transitions of Azo-Switches for Smart and Robust Adhesives
;
_journal_issue 6
_journal_name_full 'Chemistry of Materials'
_journal_page_first 2636
_journal_page_last 2644
_journal_paper_doi 10.1021/acs.chemmater.1c03881
_journal_volume 34
_journal_year 2022
_chemical_formula_moiety 'C19 H29 N5'
_chemical_formula_sum 'C19 H29 N5'
_chemical_formula_weight 327.47
_space_group_crystal_system monoclinic
_space_group_IT_number 14
_space_group_name_Hall '-P 2ybc'
_space_group_name_H-M_alt 'P 1 21/c 1'
_atom_sites_solution_hydrogens mixed
_audit_creation_method SHELXL-2018/3
_cell_angle_alpha 90
_cell_angle_beta 109.2610(10)
_cell_angle_gamma 90
_cell_formula_units_Z 4
_cell_length_a 16.1515(3)
_cell_length_b 6.02420(10)
_cell_length_c 20.0589(4)
_cell_measurement_reflns_used 9864
_cell_measurement_temperature 173(2)
_cell_measurement_theta_max 68.25
_cell_measurement_theta_min 2.90
_cell_volume 1842.48(6)
_computing_structure_refinement 'SHELXL-2018/3 (Sheldrick, 2018)'
_computing_structure_solution 'SHELXT 2018/2 (Sheldrick, 2018)'
_diffrn_ambient_temperature 173(2)
_diffrn_measured_fraction_theta_full 0.996
_diffrn_measured_fraction_theta_max 0.996
_diffrn_measurement_device_type 'Bruker D8 VENTURE'
_diffrn_measurement_method '\f and \w scans'
_diffrn_radiation_type CuK\a
_diffrn_radiation_wavelength 1.54178
_diffrn_reflns_av_R_equivalents 0.0341
_diffrn_reflns_av_unetI/netI 0.0192
_diffrn_reflns_Laue_measured_fraction_full 0.996
_diffrn_reflns_Laue_measured_fraction_max 0.996
_diffrn_reflns_limit_h_max 19
_diffrn_reflns_limit_h_min -19
_diffrn_reflns_limit_k_max 7
_diffrn_reflns_limit_k_min -7
_diffrn_reflns_limit_l_max 24
_diffrn_reflns_limit_l_min -24
_diffrn_reflns_number 24743
_diffrn_reflns_point_group_measured_fraction_full 0.996
_diffrn_reflns_point_group_measured_fraction_max 0.996
_diffrn_reflns_theta_full 67.679
_diffrn_reflns_theta_max 68.248
_diffrn_reflns_theta_min 2.898
_exptl_absorpt_coefficient_mu 0.563
_exptl_absorpt_correction_type none
_exptl_crystal_colour yellow
_exptl_crystal_density_diffrn 1.181
_exptl_crystal_description block
_exptl_crystal_F_000 712
_exptl_crystal_size_max 0.200
_exptl_crystal_size_mid 0.200
_exptl_crystal_size_min 0.200
_exptl_transmission_factor_max 0.7531
_exptl_transmission_factor_min 0.6883
_refine_diff_density_max 0.204
_refine_diff_density_min -0.164
_refine_diff_density_rms 0.030
_refine_ls_extinction_method none
_refine_ls_goodness_of_fit_ref 1.049
_refine_ls_hydrogen_treatment mixed
_refine_ls_matrix_type full
_refine_ls_number_parameters 228
_refine_ls_number_reflns 3372
_refine_ls_number_restraints 0
_refine_ls_restrained_S_all 1.049
_refine_ls_R_factor_all 0.0410
_refine_ls_R_factor_gt 0.0358
_refine_ls_shift/su_max 0.000
_refine_ls_shift/su_mean 0.000
_refine_ls_structure_factor_coef Fsqd
_refine_ls_weighting_details 'w=1/[\s^2^(Fo^2^)+(0.0548P)^2^+0.3803P] where P=(Fo^2^+2Fc^2^)/3'
_refine_ls_weighting_scheme calc
_refine_ls_wR_factor_gt 0.0977
_refine_ls_wR_factor_ref 0.1020
_reflns_Friedel_coverage 0.000
_reflns_number_gt 2955
_reflns_number_total 3372
_reflns_threshold_expression 'I > 2\s(I)'
_cod_data_source_file cm1c03881_si_012.cif
_cod_data_source_block t_a
_cod_original_sg_symbol_H-M 'P 21/c'
_cod_database_code 4004073
_shelx_shelxl_version_number 2018/3
_shelx_space_group_comment
;
The symmetry employed for this shelxl refinement is uniquely defined
by the following loop, which should always be used as a source of
symmetry information in preference to the above space-group names.
They are only intended as comments.
;
_shelx_estimated_absorpt_t_min 0.896
_shelx_estimated_absorpt_t_max 0.896

loop_
_space_group_symop_operation_xyz
'x, y, z'
'-x, y+1/2, -z+1/2'
'-x, -y, -z'
'x, -y-1/2, z-1/2'

loop_
_atom_site_label
_atom_site_type_symbol
_atom_site_fract_x
_atom_site_fract_y
_atom_site_fract_z
_atom_site_U_iso_or_equiv
_atom_site_adp_type
_atom_site_occupancy
_atom_site_site_symmetry_order
_atom_site_calc_flag
_atom_site_refinement_flags_posn
_atom_site_refinement_flags_adp
_atom_site_refinement_flags_occupancy
_atom_site_disorder_assembly
_atom_site_disorder_group
N1 N 0.57595(6) 0.25684(15) 0.32747(5) 0.0275(2) Uani 1 1 d . . . . .
C1 C 0.62308(7) 0.40697(19) 0.30602(5) 0.0276(2) Uani 1 1 d . . . . .
H1 H 0.616502 0.563735 0.305463 0.033 Uiso 1 1 calc R U . . .
N2 N 0.60074(6) 0.04365(16) 0.32130(5) 0.0316(2) Uani 1 1 d . . . . .
C2 C 0.68357(7) 0.28663(19) 0.28475(5) 0.0273(2) Uani 1 1 d . . . . .
N5 N 1.00418(7) 0.77003(17) 0.11624(6) 0.0424(3) Uani 1 1 d . . . . .
C5 C 0.82571(7) 0.81820(18) 0.19235(6) 0.0288(2) Uani 1 1 d . . . . .
H5 H 0.786336 0.927548 0.198284 0.035 Uiso 1 1 calc R U . . .
N4 N 0.75492(6) 0.55435(15) 0.24609(5) 0.0277(2) Uani 1 1 d . . . . .
C4 C 0.82199(7) 0.60370(18) 0.21685(5) 0.0262(2) Uani 1 1 d . . . . .
N3 N 0.74895(6) 0.34819(16) 0.25670(5) 0.0287(2) Uani 1 1 d . . . . .
C3 C 0.66647(7) 0.06386(19) 0.29561(6) 0.0312(3) Uani 1 1 d . . . . .
H3 H 0.698008 -0.057927 0.285805 0.037 Uiso 1 1 calc R U . . .
C9 C 0.88385(7) 0.44951(19) 0.21103(6) 0.0294(2) Uani 1 1 d . . . . .
H9 H 0.883848 0.303715 0.229073 0.035 Uiso 1 1 calc R U . . .
C8 C 0.94472(7) 0.50575(19) 0.17956(6) 0.0315(3) Uani 1 1 d . . . . .
H8 H 0.986788 0.398766 0.177024 0.038 Uiso 1 1 calc R U . . .
C7 C 0.94597(7) 0.71905(19) 0.15097(6) 0.0301(3) Uani 1 1 d . . . . .
C6 C 0.88576(7) 0.87511(19) 0.15949(6) 0.0311(3) Uani 1 1 d . . . . .
H6 H 0.886225 1.022076 0.142443 0.037 Uiso 1 1 calc R U . . .
C10 C 0.50229(7) 0.2920(2) 0.35365(6) 0.0306(3) Uani 1 1 d . . . . .
H10A H 0.509140 0.191567 0.394182 0.037 Uiso 1 1 calc R U . . .
H10B H 0.447198 0.251064 0.315978 0.037 Uiso 1 1 calc R U . . .
C11 C 0.49434(7) 0.52792(19) 0.37665(6) 0.0297(3) Uani 1 1 d . . . . .
H11A H 0.484554 0.629856 0.336057 0.036 Uiso 1 1 calc R U . . .
H11B H 0.549315 0.572303 0.413877 0.036 Uiso 1 1 calc R U . . .
C12 C 0.41746(7) 0.5437(2) 0.40503(6) 0.0315(3) Uani 1 1 d . . . . .
H12A H 0.363577 0.492545 0.367857 0.038 Uiso 1 1 calc R U . . .
H12B H 0.428530 0.441530 0.445713 0.038 Uiso 1 1 calc R U . . .
C13 C 0.40142(7) 0.7753(2) 0.42829(6) 0.0321(3) Uani 1 1 d . . . . .
H13A H 0.390132 0.878278 0.387792 0.038 Uiso 1 1 calc R U . . .
H13B H 0.454885 0.826849 0.465841 0.038 Uiso 1 1 calc R U . . .
C14 C 0.32384(7) 0.7834(2) 0.45600(6) 0.0330(3) Uani 1 1 d . . . . .
H14A H 0.270234 0.736413 0.417745 0.040 Uiso 1 1 calc R U . . .
H14B H 0.334276 0.675256 0.495091 0.040 Uiso 1 1 calc R U . . .
C15 C 0.30783(8) 1.0102(2) 0.48230(6) 0.0331(3) Uani 1 1 d . . . . .
H15A H 0.296195 1.118214 0.443091 0.040 Uiso 1 1 calc R U . . .
H15B H 0.361532 1.058504 0.520205 0.040 Uiso 1 1 calc R U . . .
C16 C 0.23101(8) 1.0124(2) 0.51063(6) 0.0363(3) Uani 1 1 d . . . . .
H16A H 0.177142 0.965755 0.472596 0.044 Uiso 1 1 calc R U . . .
H16B H 0.242329 0.903363 0.549543 0.044 Uiso 1 1 calc R U . . .
C17 C 0.21595(9) 1.2395(2) 0.53757(8) 0.0468(3) Uani 1 1 d . . . . .
H17A H 0.201493 1.346573 0.498637 0.070 Uiso 1 1 calc R U . . .
H17B H 0.269283 1.287368 0.574898 0.070 Uiso 1 1 calc R U . . .
H17C H 0.167368 1.230895 0.556545 0.070 Uiso 1 1 calc R U . . .
C18 C 1.06548(10) 0.6054(2) 0.10804(9) 0.0461(3) Uani 1 1 d . . . . .
H1A H 1.1069(12) 0.547(3) 0.1539(9) 0.069 Uiso 1 1 d . U . . .
H1B H 1.0340(12) 0.477(3) 0.0810(9) 0.069 Uiso 1 1 d . U . . .
H1C H 1.0998(12) 0.675(3) 0.0818(9) 0.069 Uiso 1 1 d . U . . .
C19 C 1.01613(9) 0.9971(2) 0.09841(7) 0.0431(3) Uani 1 1 d . . . . .
H19A H 1.057126 1.001935 0.071695 0.065 Uiso 1 1 calc R U . . .
H19B H 1.039820 1.084393 0.141790 0.065 Uiso 1 1 calc R U . . .
H19C H 0.959559 1.059280 0.069618 0.065 Uiso 1 1 calc R U . . .

loop_
_atom_site_aniso_label
_atom_site_aniso_U_11
_atom_site_aniso_U_22
_atom_site_aniso_U_33
_atom_site_aniso_U_23
_atom_site_aniso_U_13
_atom_site_aniso_U_12
N1 0.0286(5) 0.0275(5) 0.0298(5) 0.0008(4) 0.0143(4) -0.0007(4)
C1 0.0288(5) 0.0270(6) 0.0299(5) 0.0010(4) 0.0137(4) -0.0017(4)
N2 0.0355(5) 0.0267(5) 0.0370(5) 0.0016(4) 0.0178(4) -0.0002(4)
C2 0.0275(5) 0.0290(6) 0.0275(5) 0.0003(4) 0.0119(4) -0.0002(4)
N5 0.0484(6) 0.0301(6) 0.0654(7) -0.0065(5) 0.0413(6) -0.0062(5)
C5 0.0261(5) 0.0261(6) 0.0366(6) -0.0022(4) 0.0137(4) 0.0019(4)
N4 0.0264(5) 0.0278(5) 0.0317(5) 0.0002(4) 0.0134(4) -0.0001(4)
C4 0.0241(5) 0.0285(6) 0.0277(5) -0.0025(4) 0.0109(4) -0.0012(4)
N3 0.0291(5) 0.0287(5) 0.0319(5) 0.0006(4) 0.0150(4) -0.0002(4)
C3 0.0331(6) 0.0297(6) 0.0350(6) 0.0005(5) 0.0171(5) 0.0023(5)
C9 0.0310(6) 0.0256(5) 0.0350(6) 0.0003(4) 0.0155(5) 0.0018(4)
C8 0.0304(6) 0.0283(6) 0.0411(6) -0.0035(5) 0.0188(5) 0.0028(5)
C7 0.0299(6) 0.0295(6) 0.0356(6) -0.0068(4) 0.0174(5) -0.0059(5)
C6 0.0331(6) 0.0240(6) 0.0400(6) -0.0008(5) 0.0172(5) -0.0031(5)
C10 0.0281(5) 0.0344(6) 0.0342(6) -0.0004(5) 0.0171(4) -0.0029(5)
C11 0.0270(5) 0.0341(6) 0.0313(6) -0.0005(4) 0.0142(5) -0.0017(5)
C12 0.0275(6) 0.0365(6) 0.0339(6) -0.0024(5) 0.0150(5) -0.0024(5)
C13 0.0292(6) 0.0361(6) 0.0341(6) -0.0002(5) 0.0148(5) -0.0016(5)
C14 0.0288(6) 0.0360(6) 0.0370(6) -0.0012(5) 0.0147(5) -0.0008(5)
C15 0.0318(6) 0.0353(6) 0.0353(6) 0.0019(5) 0.0153(5) 0.0025(5)
C16 0.0314(6) 0.0409(7) 0.0404(6) -0.0019(5) 0.0169(5) 0.0023(5)
C17 0.0482(8) 0.0469(8) 0.0531(8) -0.0021(6) 0.0272(6) 0.0087(6)
C18 0.0474(8) 0.0421(8) 0.0652(9) -0.0074(7) 0.0409(7) -0.0029(6)
C19 0.0515(8) 0.0376(7) 0.0527(7) -0.0009(6) 0.0340(6) -0.0082(6)

loop_
_atom_type_symbol
_atom_type_description
_atom_type_scat_dispersion_real
_atom_type_scat_dispersion_imag
_atom_type_scat_source
C C 0.0181 0.0091 'International Tables Vol C Tables 4.2.6.8 and 6.1.1.4'
H H 0.0000 0.0000 'International Tables Vol C Tables 4.2.6.8 and 6.1.1.4'
N N 0.0311 0.0180 'International Tables Vol C Tables 4.2.6.8 and 6.1.1.4'

loop_
_geom_angle_atom_site_label_1
_geom_angle_atom_site_label_2
_geom_angle_atom_site_label_3
_geom_angle
_geom_angle_site_symmetry_1
_geom_angle_site_symmetry_3
_geom_angle_publ_flag
C1 N1 N2 113.05(9) . . ?
C1 N1 C10 129.13(10) . . ?
N2 N1 C10 117.79(9) . . ?
N1 C1 C2 106.10(10) . . ?
C3 N2 N1 104.18(9) . . ?
C1 C2 N3 133.15(11) . . ?
C1 C2 C3 104.88(10) . . ?
N3 C2 C3 121.97(10) . . ?
C7 N5 C19 120.43(10) . . ?
C7 N5 C18 120.74(11) . . ?
C19 N5 C18 117.94(10) . . ?
C6 C5 C4 121.15(10) . . ?
N3 N4 C4 112.57(9) . . ?
C5 C4 C9 118.21(10) . . ?
C5 C4 N4 117.85(9) . . ?
C9 C4 N4 123.93(10) . . ?
N4 N3 C2 115.83(9) . . ?
N2 C3 C2 111.80(10) . . ?
C8 C9 C4 120.94(10) . . ?
C9 C8 C7 121.32(10) . . ?
N5 C7 C6 121.91(11) . . ?
N5 C7 C8 120.86(10) . . ?
C6 C7 C8 117.23(10) . . ?
C5 C6 C7 120.99(11) . . ?
N1 C10 C11 113.94(9) . . ?
C10 C11 C12 109.42(9) . . ?
C13 C12 C11 114.35(9) . . ?
C12 C13 C14 112.54(9) . . ?
C15 C14 C13 114.12(10) . . ?
C14 C15 C16 112.97(10) . . ?
C17 C16 C15 112.69(11) . . ?

loop_
_geom_bond_atom_site_label_1
_geom_bond_atom_site_label_2
_geom_bond_distance
_geom_bond_site_symmetry_2
_geom_bond_publ_flag
N1 C1 1.3410(14) . ?
N1 N2 1.3630(13) . ?
N1 C10 1.4658(13) . ?
C1 C2 1.3920(15) . ?
N2 C3 1.3298(15) . ?
C2 N3 1.4003(14) . ?
C2 C3 1.4016(16) . ?
N5 C7 1.3767(14) . ?
N5 C19 1.4431(16) . ?
N5 C18 1.4485(17) . ?
C5 C6 1.3836(15) . ?
C5 C4 1.3908(15) . ?
N4 N3 1.2691(13) . ?
N4 C4 1.4231(13) . ?
C4 C9 1.3971(16) . ?
C9 C8 1.3744(16) . ?
C8 C7 1.4100(16) . ?
C7 C6 1.4031(16) . ?
C10 C11 1.5125(16) . ?
C11 C12 1.5302(14) . ?
C12 C13 1.5207(16) . ?
C13 C14 1.5301(15) . ?
C14 C15 1.5172(16) . ?
C15 C16 1.5257(15) . ?
C16 C17 1.5195(18) . ?

loop_
_geom_torsion_atom_site_label_1
_geom_torsion_atom_site_label_2
_geom_torsion_atom_site_label_3
_geom_torsion_atom_site_label_4
_geom_torsion
_geom_torsion_site_symmetry_1
_geom_torsion_site_symmetry_2
_geom_torsion_site_symmetry_3
_geom_torsion_site_symmetry_4
_geom_torsion_publ_flag
N2 N1 C1 C2 -0.50(12) . . . . ?
C10 N1 C1 C2 -178.52(10) . . . . ?
C1 N1 N2 C3 0.61(12) . . . . ?
C10 N1 N2 C3 178.87(9) . . . . ?
N1 C1 C2 N3 178.96(11) . . . . ?
N1 C1 C2 C3 0.18(11) . . . . ?
C6 C5 C4 C9 3.55(16) . . . . ?
C6 C5 C4 N4 -176.16(9) . . . . ?
N3 N4 C4 C5 169.87(9) . . . . ?
N3 N4 C4 C9 -9.82(14) . . . . ?
C4 N4 N3 C2 -179.33(8) . . . . ?
C1 C2 N3 N4 -2.08(17) . . . . ?
C3 C2 N3 N4 176.53(10) . . . . ?
N1 N2 C3 C2 -0.47(13) . . . . ?
C1 C2 C3 N2 0.19(13) . . . . ?
N3 C2 C3 N2 -178.75(9) . . . . ?
C5 C4 C9 C8 -2.39(16) . . . . ?
N4 C4 C9 C8 177.30(10) . . . . ?
C4 C9 C8 C7 -1.16(17) . . . . ?
C19 N5 C7 C6 11.21(18) . . . . ?
C18 N5 C7 C6 -179.83(12) . . . . ?
C19 N5 C7 C8 -168.79(11) . . . . ?
C18 N5 C7 C8 0.17(18) . . . . ?
C9 C8 C7 N5 -176.51(11) . . . . ?
C9 C8 C7 C6 3.49(17) . . . . ?
C4 C5 C6 C7 -1.17(17) . . . . ?
N5 C7 C6 C5 177.67(11) . . . . ?
C8 C7 C6 C5 -2.33(16) . . . . ?
C1 N1 C10 C11 -17.12(16) . . . . ?
N2 N1 C10 C11 164.95(9) . . . . ?
N1 C10 C11 C12 -178.22(9) . . . . ?
C10 C11 C12 C13 -178.61(9) . . . . ?
C11 C12 C13 C14 179.79(9) . . . . ?
C12 C13 C14 C15 177.83(9) . . . . ?
C13 C14 C15 C16 -179.12(9) . . . . ?
C14 C15 C16 C17 179.41(10) . . . . ?
